data_4104701
loop_
_publ_author_name
'Masakazu Morimoto'
'Hitoshi Miyasaka'
'Masahiro Yamashita'
'Masahiro Irie'

_publ_section_title
;
 Coordination Assemblies of [Mn4] Single-Molecule Magnets Linked by
 Photochromic Ligands: Photochemical Control of the Magnetic Properties
;
_journal_name_full 'Journal of the American Chemical Society'
_journal_page_first 9823
_journal_page_last 9835
_journal_paper_doi 10.1021/ja903366d
_journal_volume 131
_journal_year 2009
_chemical_formula_moiety 'C53 H56 Cl2 F6 Mn4 N6 O24 S2 '
_chemical_formula_sum 'C53 H56 Cl2 F6 Mn4 N6 O24 S2'
_chemical_formula_weight 1629.82
_space_group_IT_number 15
_symmetry_cell_setting monoclinic
_symmetry_Int_Tables_number 15
_symmetry_space_group_name_Hall '-C 2yc'
_symmetry_space_group_name_H-M 'C 1 2/c 1'
_cell_angle_alpha 90.0000
_cell_angle_beta 104.848(6)
_cell_angle_gamma 90.0000
_cell_formula_units_Z 4
_cell_length_a 32.50(2)
_cell_length_b 14.219(8)
_cell_length_c 14.468(9)
_cell_measurement_reflns_used 9214
_cell_measurement_temperature 93.1
_cell_measurement_theta_max 27.5
_cell_measurement_theta_min 4.1
_cell_volume 6463(7)
_computing_cell_refinement CrystalClear
_computing_data_collection CrystalClear
_computing_data_reduction CrystalStructure
_computing_publication_material 'CrystalStructure 3.8'
_computing_structure_refinement CRYSTALS
_computing_structure_solution SIR97
_diffrn_detector_area_resol_mean 7.31
_diffrn_measured_fraction_theta_full 0.993
_diffrn_measured_fraction_theta_max 0.982
_diffrn_measurement_device_type 'Rigaku Saturn'
_diffrn_measurement_method w
_diffrn_radiation_type 'Mo Ka'
_diffrn_radiation_wavelength 0.71070
_diffrn_reflns_av_R_equivalents 0.022
_diffrn_reflns_limit_h_max 42
_diffrn_reflns_limit_h_min -42
_diffrn_reflns_limit_k_max 15
_diffrn_reflns_limit_k_min -18
_diffrn_reflns_limit_l_max 18
_diffrn_reflns_limit_l_min -14
_diffrn_reflns_number 25491
_diffrn_reflns_theta_full 25.00
_diffrn_reflns_theta_max 27.48
_exptl_absorpt_coefficient_mu 1.011
_exptl_absorpt_correction_T_max 0.817
_exptl_absorpt_correction_T_min 0.580
_exptl_absorpt_correction_type multi-scan
_exptl_absorpt_process_details 'Jacobson, R. (1998) Private communication'
_exptl_crystal_colour colorless
_exptl_crystal_density_diffrn 1.675
_exptl_crystal_description prism
_exptl_crystal_F_000 3312.00
_exptl_crystal_size_max 0.20
_exptl_crystal_size_mid 0.20
_exptl_crystal_size_min 0.20
_refine_diff_density_max 1.48
_refine_diff_density_min -1.08
_refine_ls_extinction_method none
_refine_ls_goodness_of_fit_ref 1.053
_refine_ls_hydrogen_treatment constr
_refine_ls_number_parameters 460
_refine_ls_number_reflns 5650
_refine_ls_R_factor_gt 0.0601
_refine_ls_shift/su_max 0.0000
_refine_ls_structure_factor_coef Fsqd
_refine_ls_weighting_details 'w = 1/[0.0010Fo^2^ + 6.7000s(Fo^2^) + 0.5000]/(4Fo^2^)'
_refine_ls_weighting_scheme calc
_refine_ls_wR_factor_ref 0.1489
_reflns_number_gt 4411
_reflns_number_total 5652
_reflns_threshold_expression F^2^>2.0s(F^2^)
_cod_data_source_file ja903366d_si_003.cif
_cod_data_source_block '__1o-Morimoto'
_cod_original_cell_volume 6464(7)
_cod_original_formula_sum 'C53 H56 Cl2 F6 Mn4 N6 O24 S2 '
_cod_database_code 4104701

loop_
_symmetry_equiv_pos_site_id
_symmetry_equiv_pos_as_xyz
1 +X,+Y,+Z
2 -X,+Y,1/2-Z
3 -X,-Y,-Z
4 +X,-Y,1/2+Z
5 1/2+X,1/2+Y,+Z
6 1/2-X,1/2+Y,1/2-Z
7 1/2-X,1/2-Y,-Z
8 1/2+X,1/2-Y,1/2+Z

loop_
_atom_site_label
_atom_site_type_symbol
_atom_site_fract_x
_atom_site_fract_y
_atom_site_fract_z
_atom_site_U_iso_or_equiv
_atom_site_adp_type
_atom_site_occupancy
_atom_site_symmetry_multiplicity
_atom_site_calc_flag
_atom_site_refinement_flags
Mn(1) Mn 0.67604(2) 0.19552(4) 0.56991(5) 0.01997(19) Uani 1.00 1 d .
Mn(2) Mn 0.78142(2) 0.20277(4) 0.59204(5) 0.01875(19) Uani 1.00 1 d .
Cl(1) Cl 0.67785(4) 0.12656(8) 0.80340(9) 0.0265(3) Uani 1.00 1 d .
S(1) S 0.52307(5) 0.09577(9) 0.43258(10) 0.0343(3) Uani 1.00 1 d .
F(1) F 0.56185(13) -0.2666(2) 0.3625(4) 0.0975(16) Uani 1.00 1 d .
F(2) F 0.5051(2) -0.2672(2) 0.4064(3) 0.118(2) Uani 1.00 1 d .
F(3) F 0.5403(2) -0.3368(6) 0.2164(6) 0.071(2) Uani 0.50 1 d P
F(4) F 0.4865(2) -0.3897(4) 0.2581(9) 0.067(3) Uani 0.50 1 d P
O(1) O 0.73736(10) 0.12194(19) 0.6026(2) 0.0210(8) Uani 1.00 1 d .
O(2) O 0.67381(11) 0.2183(2) 0.4179(2) 0.0227(8) Uani 1.00 1 d .
O(3) O 0.73111(10) 0.29830(19) 0.5590(2) 0.0209(8) Uani 1.00 1 d .
O(4) O 0.68171(12) 0.1962(2) 0.7310(2) 0.0283(9) Uani 1.00 1 d .
O(5) O 0.7090(2) 0.0534(6) 0.7996(7) 0.043(2) Uani 0.55 1 d P
O(6) O 0.6765(8) 0.0362(7) 0.7686(9) 0.105(7) Uani 0.45 1 d P
O(7) O 0.6380(2) 0.0836(6) 0.7837(7) 0.056(3) Uani 0.55 1 d P
O(8) O 0.6408(4) 0.1529(11) 0.8348(10) 0.080(5) Uani 0.45 1 d P
O(9) O 0.6914(3) 0.1733(6) 0.8906(5) 0.056(3) Uiso 0.55 1 d P
O(10) O 0.7128(4) 0.1344(7) 0.8918(7) 0.053(3) Uiso 0.45 1 d P
O(11) O 0.64586(11) 0.0483(2) 0.5254(2) 0.0289(9) Uani 1.00 1 d .
O(12) O 0.60566(13) 0.1738(2) 0.5281(2) 0.0430(12) Uani 1.00 1 d .
O(13) O 0.4868(2) 0.4298(4) 0.0971(4) 0.103(2) Uiso 1.00 1 d .
O(14) O 0.4677(3) 0.3146(6) 0.2304(7) 0.176(3) Uiso 1.00 1 d .
O(15) O 0.4503(2) 0.2929(3) 0.3329(4) 0.0915(17) Uiso 1.00 1 d .
N(1) N 0.81576(13) 0.0746(2) 0.6157(2) 0.0217(10) Uani 1.00 1 d .
N(2) N 0.69774(13) 0.2515(2) 0.2635(2) 0.0233(10) Uani 1.00 1 d .
N(3) N 0.65701(14) 0.3474(2) 0.5947(2) 0.0271(11) Uani 1.00 1 d .
C(1) C 0.85760(17) 0.0614(3) 0.6254(3) 0.0289(14) Uani 1.00 1 d .
C(2) C 0.87603(17) -0.0272(3) 0.6411(3) 0.0351(15) Uani 1.00 1 d .
C(3) C 0.85010(19) -0.1039(3) 0.6474(4) 0.0351(15) Uani 1.00 1 d .
C(4) C 0.80752(17) -0.0901(3) 0.6387(3) 0.0284(14) Uani 1.00 1 d .
C(5) C 0.79054(16) 0.0000(3) 0.6225(3) 0.0217(12) Uani 1.00 1 d .
C(6) C 0.74411(17) 0.0225(3) 0.6106(3) 0.0248(13) Uani 1.00 1 d .
C(7) C 0.71414(16) 0.2730(3) 0.1907(3) 0.0241(13) Uani 1.00 1 d .
C(8) C 0.69995(17) 0.2333(3) 0.1018(3) 0.0283(14) Uani 1.00 1 d .
C(9) C 0.66885(17) 0.1645(3) 0.0885(3) 0.0282(14) Uani 1.00 1 d .
C(10) C 0.65205(17) 0.1397(3) 0.1642(3) 0.0303(14) Uani 1.00 1 d .
C(11) C 0.66685(16) 0.1856(3) 0.2516(3) 0.0245(13) Uani 1.00 1 d .
C(12) C 0.65151(18) 0.1636(3) 0.3378(3) 0.0326(15) Uani 1.00 1 d .
C(13) C 0.61736(19) 0.3714(3) 0.5977(3) 0.0352(15) Uani 1.00 1 d .
C(14) C 0.6063(2) 0.4650(4) 0.6091(4) 0.0488(19) Uani 1.00 1 d .
C(15) C 0.6367(2) 0.5357(3) 0.6189(4) 0.0447(18) Uani 1.00 1 d .
C(16) C 0.6773(2) 0.5096(3) 0.6169(4) 0.0408(17) Uani 1.00 1 d .
C(17) C 0.68667(18) 0.4147(3) 0.6052(3) 0.0288(14) Uani 1.00 1 d .
C(18) C 0.73112(18) 0.3851(3) 0.6073(3) 0.0305(14) Uani 1.00 1 d .
C(19) C 0.49658(17) 0.0054(3) 0.3643(3) 0.0292(14) Uani 1.00 1 d .
C(20) C 0.52412(16) -0.0654(3) 0.3576(3) 0.0255(13) Uani 1.00 1 d .
C(21) C 0.56707(16) -0.0471(3) 0.4108(3) 0.0251(13) Uani 1.00 1 d .
C(22) C 0.57146(16) 0.0376(3) 0.4543(3) 0.0275(13) Uani 1.00 1 d .
C(23) C 0.51110(16) -0.1489(3) 0.2965(3) 0.0287(13) Uani 1.00 1 d .
C(24) C 0.52055(19) -0.2488(3) 0.3330(4) 0.0410(17) Uani 1.00 1 d .
C(25) C 0.5000 -0.3117(5) 0.2500 0.064(3) Uani 1.00 2 d S
C(26) C 0.44942(18) 0.0115(4) 0.3225(4) 0.0449(18) Uani 1.00 1 d .
C(27) C 0.61044(18) 0.0872(3) 0.5075(3) 0.0280(14) Uani 1.00 1 d .
H(1) H 0.5899 -0.0899 0.4151 0.030 Uiso 1.00 1 c R
H(2) H 0.6308 0.0923 0.1566 0.036 Uiso 1.00 1 c R
H(3) H 0.7897 -0.1417 0.6437 0.034 Uiso 1.00 1 c R
H(4) H 0.6990 0.5559 0.6234 0.049 Uiso 1.00 1 c R
H(5) H 0.6298 0.5996 0.6267 0.054 Uiso 1.00 1 c R
H(6) H 0.5780 0.4803 0.6103 0.059 Uiso 1.00 1 c R
H(7) H 0.5964 0.3237 0.5920 0.042 Uiso 1.00 1 c R
H(8) H 0.6591 0.1346 0.0281 0.034 Uiso 1.00 1 c R
H(9) H 0.8619 -0.1654 0.6577 0.042 Uiso 1.00 1 c R
H(10) H 0.7113 0.2527 0.0504 0.034 Uiso 1.00 1 c R
H(11) H 0.7366 0.3177 0.2008 0.029 Uiso 1.00 1 c R
H(12) H 0.9056 -0.0354 0.6475 0.042 Uiso 1.00 1 c R
H(13) H 0.8750 0.1141 0.6213 0.035 Uiso 1.00 1 c R
H(14) H 0.4351 -0.0144 0.3662 0.055 Uiso 1.00 1 c R
H(15) H 0.4419 -0.0228 0.2642 0.055 Uiso 1.00 1 c R
H(16) H 0.4414 0.0755 0.3105 0.055 Uiso 1.00 1 c R
H(17) H 0.7439 0.4319 0.5771 0.048 Uiso 1.00 1 c R
H(18) H 0.7470 0.3782 0.6719 0.023 Uiso 1.00 1 c R
H(19) H 0.6220 0.1772 0.3247 0.066 Uiso 1.00 1 c R
H(20) H 0.6561 0.0988 0.3527 0.067 Uiso 1.00 1 c R
H(21) H 0.7277 -0.0073 0.5543 0.012 Uiso 1.00 1 c R
H(22) H 0.7355 -0.0003 0.6645 0.030 Uiso 1.00 1 c R

loop_
_atom_site_aniso_label
_atom_site_aniso_U_11
_atom_site_aniso_U_22
_atom_site_aniso_U_33
_atom_site_aniso_U_12
_atom_site_aniso_U_13
_atom_site_aniso_U_23
Mn(1) 0.0260(4) 0.0153(3) 0.0204(4) -0.0014(3) 0.0094(3) -0.0009(2)
Mn(2) 0.0265(4) 0.0111(3) 0.0167(3) -0.0021(2) 0.0019(3) -0.0004(2)
Cl(1) 0.0357(7) 0.0231(6) 0.0234(6) -0.0032(5) 0.0123(5) 0.0015(4)
S(1) 0.0342(8) 0.0364(7) 0.0337(7) 0.0081(6) 0.0115(6) -0.0058(6)
F(1) 0.042(2) 0.034(2) 0.182(5) 0.0091(17) -0.035(2) 0.009(2)
F(2) 0.237(7) 0.045(2) 0.107(3) 0.022(3) 0.108(4) 0.034(2)
F(3) 0.049(5) 0.056(4) 0.097(6) 0.025(4) -0.001(4) -0.029(4)
F(4) 0.080(9) 0.021(3) 0.088(6) -0.009(3) -0.003(8) 0.004(4)
O(1) 0.0287(19) 0.0107(14) 0.0258(18) 0.0014(13) 0.0109(15) 0.0021(13)
O(2) 0.0294(19) 0.0204(16) 0.0178(17) -0.0054(14) 0.0050(14) -0.0043(13)
O(3) 0.0290(19) 0.0126(15) 0.0212(17) -0.0029(13) 0.0065(14) -0.0059(12)
O(4) 0.039(2) 0.0268(17) 0.0230(18) 0.0009(15) 0.0150(16) 0.0041(14)
O(5) 0.038(5) 0.024(4) 0.072(6) 0.007(3) 0.024(4) 0.023(4)
O(6) 0.26(3) 0.015(5) 0.057(8) -0.017(10) 0.078(14) -0.006(5)
O(7) 0.020(4) 0.055(6) 0.098(8) -0.001(3) 0.021(4) 0.032(6)
O(8) 0.083(9) 0.097(12) 0.092(10) 0.036(8) 0.079(8) 0.054(9)
O(11) 0.029(2) 0.0282(17) 0.029(2) -0.0059(16) 0.0068(16) 0.0042(15)
O(12) 0.039(2) 0.042(2) 0.054(2) -0.0063(18) 0.022(2) -0.0202(19)
N(1) 0.028(2) 0.022(2) 0.015(2) -0.0048(17) 0.0050(17) 0.0007(16)
N(2) 0.027(2) 0.0137(18) 0.029(2) -0.0017(17) 0.0057(18) -0.0016(16)
N(3) 0.037(2) 0.021(2) 0.023(2) 0.0062(19) 0.0079(19) 0.0002(17)
C(1) 0.029(3) 0.038(2) 0.020(2) -0.008(2) 0.006(2) 0.004(2)
C(2) 0.027(3) 0.049(3) 0.030(3) 0.006(2) 0.008(2) 0.001(2)
C(3) 0.040(3) 0.026(2) 0.038(3) 0.006(2) 0.009(2) 0.003(2)
C(4) 0.036(3) 0.018(2) 0.032(2) -0.002(2) 0.011(2) 0.001(2)
C(5) 0.032(2) 0.018(2) 0.017(2) -0.001(2) 0.008(2) -0.0003(19)
C(6) 0.032(2) 0.013(2) 0.031(2) -0.001(2) 0.011(2) 0.002(2)
C(7) 0.023(2) 0.016(2) 0.035(2) 0.0003(19) 0.009(2) 0.007(2)
C(8) 0.031(3) 0.022(2) 0.036(3) 0.004(2) 0.017(2) 0.007(2)
C(9) 0.036(3) 0.026(2) 0.024(2) -0.001(2) 0.011(2) -0.004(2)
C(10) 0.033(3) 0.033(2) 0.027(2) -0.017(2) 0.010(2) -0.011(2)
C(11) 0.028(2) 0.022(2) 0.026(2) -0.006(2) 0.011(2) -0.004(2)
C(12) 0.038(3) 0.040(3) 0.021(2) -0.017(2) 0.010(2) -0.010(2)
C(13) 0.042(3) 0.031(2) 0.034(3) 0.008(2) 0.012(2) -0.004(2)
C(14) 0.056(4) 0.052(3) 0.041(3) 0.024(3) 0.016(3) -0.004(2)
C(15) 0.064(4) 0.029(3) 0.039(3) 0.017(3) 0.010(3) -0.006(2)
C(16) 0.062(4) 0.026(2) 0.031(3) 0.001(2) 0.005(2) -0.006(2)
C(17) 0.050(3) 0.019(2) 0.018(2) 0.008(2) 0.009(2) 0.001(2)
C(18) 0.048(3) 0.017(2) 0.026(2) -0.003(2) 0.009(2) -0.005(2)
C(19) 0.030(2) 0.034(2) 0.026(2) 0.005(2) 0.010(2) 0.004(2)
C(20) 0.025(2) 0.028(2) 0.025(2) -0.000(2) 0.007(2) 0.002(2)
C(21) 0.025(2) 0.026(2) 0.024(2) 0.001(2) 0.005(2) 0.003(2)
C(22) 0.026(2) 0.028(2) 0.028(2) -0.000(2) 0.008(2) 0.004(2)
C(23) 0.021(2) 0.030(2) 0.035(2) 0.002(2) 0.006(2) 0.001(2)
C(24) 0.037(3) 0.027(2) 0.053(3) 0.006(2) -0.001(2) 0.011(2)
C(25) 0.074(7) 0.023(4) 0.076(7) 0.0000 -0.018(5) 0.0000
C(26) 0.028(3) 0.067(4) 0.042(3) 0.013(2) 0.014(2) 0.001(3)
C(27) 0.041(3) 0.024(2) 0.025(2) -0.005(2) 0.020(2) -0.001(2)

loop_
_atom_type_symbol
_atom_type_description
_atom_type_scat_dispersion_real
_atom_type_scat_dispersion_imag
_atom_type_scat_source
C C 0.003 0.002
;
International Tables for Crystallography
(1992, Vol. C, Tables 4.2.6.8 and 6.1.1.4)
;
H H 0.000 0.000
;
International Tables for Crystallography
(1992, Vol. C, Table 6.1.1.4)
;
Cl Cl 0.148 0.159
;
International Tables for Crystallography
(1992, Vol. C, Tables 4.2.6.8 and 6.1.1.4)
;
F F 0.017 0.010
;
International Tables for Crystallography
(1992, Vol. C, Tables 4.2.6.8 and 6.1.1.4)
;
N N 0.006 0.003
;
International Tables for Crystallography
(1992, Vol. C, Tables 4.2.6.8 and 6.1.1.4)
;
Mn Mn 0.337 0.728
;
International Tables for Crystallography
(1992, Vol. C, Tables 4.2.6.8 and 6.1.1.4)
;
O O 0.011 0.006
;
International Tables for Crystallography
(1992, Vol. C, Tables 4.2.6.8 and 6.1.1.4)
;
S S 0.125 0.123
;
International Tables for Crystallography
(1992, Vol. C, Tables 4.2.6.8 and 6.1.1.4)
;

loop_
_geom_angle_atom_site_label_1
_geom_angle_atom_site_label_2
_geom_angle_atom_site_label_3
_geom_angle
_geom_angle_publ_flag
_geom_angle_site_symmetry_1
_geom_angle_site_symmetry_3
O(1) Mn(1) O(2) 94.65(12) yes . .
O(1) Mn(1) O(3) 69.20(10) yes . .
O(1) Mn(1) O(4) 87.18(12) yes . .
O(1) Mn(1) O(11) 85.77(11) yes . .
O(1) Mn(1) O(12) 143.53(12) yes . .
O(1) Mn(1) N(3) 132.87(12) yes . .
O(2) Mn(1) O(3) 70.88(11) yes . .
O(2) Mn(1) O(4) 170.93(11) yes . .
O(2) Mn(1) O(11) 87.25(11) yes . .
O(2) Mn(1) O(12) 88.88(14) yes . .
O(2) Mn(1) N(3) 94.37(13) yes . .
O(3) Mn(1) O(4) 101.64(11) yes . .
O(3) Mn(1) O(11) 144.55(12) yes . .
O(3) Mn(1) O(12) 144.47(12) yes . .
O(3) Mn(1) N(3) 70.48(13) yes . .
O(4) Mn(1) O(11) 101.75(12) yes . .
O(4) Mn(1) O(12) 94.93(14) yes . .
O(4) Mn(1) N(3) 78.00(13) yes . .
O(11) Mn(1) O(12) 58.11(13) yes . .
O(11) Mn(1) N(3) 140.83(14) yes . .
O(12) Mn(1) N(3) 82.77(14) yes . .
O(1) Mn(2) O(2) 178.94(13) yes . 7_656
O(1) Mn(2) O(3) 81.22(12) yes . .
O(1) Mn(2) O(3) 97.53(12) yes . 7_656
O(1) Mn(2) N(1) 80.85(14) yes . .
O(1) Mn(2) N(2) 99.48(15) yes . 7_656
O(2) Mn(2) O(3) 99.84(12) yes 7_656 .
O(2) Mn(2) O(3) 82.69(12) yes 7_656 7_656
O(2) Mn(2) N(1) 98.10(15) yes 7_656 .
O(2) Mn(2) N(2) 80.46(15) yes 7_656 7_656
O(3) Mn(2) O(3) 80.56(12) yes . 7_656
O(3) Mn(2) N(1) 161.30(13) yes . .
O(3) Mn(2) N(2) 93.43(13) yes . 7_656
O(3) Mn(2) N(1) 96.59(13) yes 7_656 .
O(3) Mn(2) N(2) 160.86(13) yes 7_656 7_656
N(1) Mn(2) N(2) 94.70(13) yes . 7_656
O(4) Cl(1) O(5) 105.5(4) yes . .
O(4) Cl(1) O(6) 111.6(7) yes . .
O(4) Cl(1) O(7) 113.2(4) yes . .
O(4) Cl(1) O(8) 106.3(6) yes . .
O(4) Cl(1) O(9) 105.0(4) yes . .
O(4) Cl(1) O(10) 112.2(4) yes . .
O(5) Cl(1) O(6) 44.0(11) yes . .
O(5) Cl(1) O(7) 107.2(5) yes . .
O(5) Cl(1) O(8) 147.0(7) yes . .
O(5) Cl(1) O(9) 108.1(5) yes . .
O(5) Cl(1) O(10) 72.6(5) yes . .
O(6) Cl(1) O(7) 64.8(12) yes . .
O(6) Cl(1) O(8) 114.0(13) yes . .
O(6) Cl(1) O(9) 138.5(6) yes . .
O(6) Cl(1) O(10) 109.4(9) yes . .
O(7) Cl(1) O(8) 51.0(7) yes . .
O(7) Cl(1) O(9) 117.2(6) yes . .
O(7) Cl(1) O(10) 132.6(6) yes . .
O(8) Cl(1) O(9) 71.8(6) yes . .
O(8) Cl(1) O(10) 103.1(7) yes . .
O(9) Cl(1) O(10) 35.7(6) yes . .
C(19) S(1) C(22) 92.6(2) yes . .
F(4) F(3) C(25) 49.4(5) yes 2_655 .
F(3) F(4) F(4) 143.4(8) yes 2_655 2_655
F(3) F(4) C(25) 77.3(5) yes 2_655 .
F(4) F(4) C(25) 66.5(6) yes 2_655 .
Mn(1) O(1) Mn(2) 111.18(12) yes . .
Mn(1) O(1) C(6) 126.9(2) yes . .
Mn(2) O(1) C(6) 120.6(3) yes . .
Mn(1) O(2) Mn(2) 109.69(13) yes . 7_656
Mn(1) O(2) C(12) 127.5(3) yes . .
Mn(2) O(2) C(12) 120.4(3) yes 7_656 .
Mn(1) O(3) Mn(2) 98.38(11) yes . .
Mn(1) O(3) Mn(2) 96.70(10) yes . 7_656
Mn(1) O(3) C(18) 114.4(3) yes . .
Mn(2) O(3) Mn(2) 99.44(14) yes . 7_656
Mn(2) O(3) C(18) 123.6(2) yes . .
Mn(2) O(3) C(18) 119.3(2) yes 7_656 .
Mn(1) O(4) Cl(1) 136.29(19) yes . .
Cl(1) O(5) O(6) 63.7(8) yes . .
Cl(1) O(5) O(10) 54.2(5) yes . .
O(6) O(5) O(10) 110.0(12) yes . .
Cl(1) O(6) O(5) 72.3(9) yes . .
Cl(1) O(6) O(7) 58.2(8) yes . .
O(5) O(6) O(7) 128.1(11) yes . .
Cl(1) O(7) O(6) 57.0(6) yes . .
Cl(1) O(7) O(8) 66.5(7) yes . .
O(6) O(7) O(8) 121.4(10) yes . .
Cl(1) O(8) O(7) 62.4(8) yes . .
Cl(1) O(8) O(9) 52.8(5) yes . .
O(7) O(8) O(9) 110.2(11) yes . .
Cl(1) O(9) O(8) 55.4(6) yes . .
Cl(1) O(9) O(10) 77.6(8) yes . .
O(8) O(9) O(10) 125.1(11) yes . .
Cl(1) O(10) O(5) 53.2(4) yes . .
Cl(1) O(10) O(9) 66.8(8) yes . .
O(5) O(10) O(9) 119.8(10) yes . .
Mn(1) O(11) C(27) 87.7(2) yes . .
Mn(1) O(12) C(27) 91.1(3) yes . .
Mn(2) N(1) C(1) 127.9(3) yes . .
Mn(2) N(1) C(5) 112.3(3) yes . .
C(1) N(1) C(5) 119.8(4) yes . .
Mn(2) N(2) C(7) 128.0(3) yes 7_656 .
Mn(2) N(2) C(11) 112.1(3) yes 7_656 .
C(7) N(2) C(11) 119.6(4) yes . .
Mn(1) N(3) C(13) 122.8(3) yes . .
Mn(1) N(3) C(17) 118.3(3) yes . .
C(13) N(3) C(17) 118.9(4) yes . .
N(1) C(1) C(2) 121.8(4) yes . .
N(1) C(1) H(13) 119.1 yes . .
C(2) C(1) H(13) 119.1 yes . .
C(1) C(2) C(3) 118.5(5) yes . .
C(1) C(2) H(12) 120.7 yes . .
C(3) C(2) H(12) 120.8 yes . .
C(2) C(3) C(4) 119.6(4) yes . .
C(2) C(3) H(9) 120.2 yes . .
C(4) C(3) H(9) 120.2 yes . .
C(3) C(4) C(5) 119.7(4) yes . .
C(3) C(4) H(3) 120.1 yes . .
C(5) C(4) H(3) 120.2 yes . .
N(1) C(5) C(4) 120.7(4) yes . .
N(1) C(5) C(6) 115.6(3) yes . .
C(4) C(5) C(6) 123.8(4) yes . .
O(1) C(6) C(5) 110.2(3) yes . .
O(1) C(6) H(21) 109.3 yes . .
O(1) C(6) H(22) 109.3 yes . .
C(5) C(6) H(21) 109.2 yes . .
C(5) C(6) H(22) 109.3 yes . .
H(21) C(6) H(22) 109.4 yes . .
N(2) C(7) C(8) 122.7(4) yes . .
N(2) C(7) H(11) 118.6 yes . .
C(8) C(7) H(11) 118.7 yes . .
C(7) C(8) C(9) 118.7(5) yes . .
C(7) C(8) H(10) 120.7 yes . .
C(9) C(8) H(10) 120.7 yes . .
C(8) C(9) C(10) 119.4(4) yes . .
C(8) C(9) H(8) 120.3 yes . .
C(10) C(9) H(8) 120.3 yes . .
C(9) C(10) C(11) 118.8(4) yes . .
C(9) C(10) H(2) 120.6 yes . .
C(11) C(10) H(2) 120.6 yes . .
N(2) C(11) C(10) 120.8(5) yes . .
N(2) C(11) C(12) 115.9(4) yes . .
C(10) C(11) C(12) 123.3(4) yes . .
O(2) C(12) C(11) 110.8(4) yes . .
O(2) C(12) H(19) 109.2 yes . .
O(2) C(12) H(20) 109.0 yes . .
C(11) C(12) H(19) 109.1 yes . .
C(11) C(12) H(20) 109.0 yes . .
H(19) C(12) H(20) 109.6 yes . .
N(3) C(13) C(14) 121.5(5) yes . .
N(3) C(13) H(7) 119.2 yes . .
C(14) C(13) H(7) 119.3 yes . .
C(13) C(14) C(15) 120.1(6) yes . .
C(13) C(14) H(6) 119.9 yes . .
C(15) C(14) H(6) 119.9 yes . .
C(14) C(15) C(16) 117.5(5) yes . .
C(14) C(15) H(5) 121.3 yes . .
C(16) C(15) H(5) 121.2 yes . .
C(15) C(16) C(17) 120.0(5) yes . .
C(15) C(16) H(4) 120.0 yes . .
C(17) C(16) H(4) 120.0 yes . .
N(3) C(17) C(16) 121.9(5) yes . .
N(3) C(17) C(18) 117.7(4) yes . .
C(16) C(17) C(18) 120.4(4) yes . .
O(3) C(18) C(17) 110.9(3) yes . .
O(3) C(18) H(17) 109.2 yes . .
O(3) C(18) H(18) 109.1 yes . .
C(17) C(18) H(17) 109.2 yes . .
C(17) C(18) H(18) 109.1 yes . .
H(17) C(18) H(18) 109.4 yes . .
S(1) C(19) C(20) 110.6(3) yes . .
S(1) C(19) C(26) 120.0(4) yes . .
C(20) C(19) C(26) 129.4(4) yes . .
C(19) C(20) C(21) 113.1(4) yes . .
C(19) C(20) C(23) 122.8(4) yes . .
C(21) C(20) C(23) 123.9(4) yes . .
C(20) C(21) C(22) 112.6(4) yes . .
C(20) C(21) H(1) 123.7 yes . .
C(22) C(21) H(1) 123.7 yes . .
S(1) C(22) C(21) 111.0(3) yes . .
S(1) C(22) C(27) 118.9(3) yes . .
C(21) C(22) C(27) 129.9(4) yes . .
C(20) C(23) C(23) 126.4(4) yes . 2_655
C(20) C(23) C(24) 122.9(4) yes . .
C(23) C(23) C(24) 110.7(4) yes 2_655 .
F(1) C(24) F(2) 105.5(5) yes . .
F(1) C(24) C(23) 112.8(4) yes . .
F(1) C(24) C(25) 110.4(4) yes . .
F(2) C(24) C(23) 112.5(5) yes . .
F(2) C(24) C(25) 110.1(4) yes . .
C(23) C(24) C(25) 105.6(4) yes . .
F(3) C(25) F(3) 153.4(7) yes . 2_655
F(3) C(25) F(4) 100.1(7) yes . .
F(3) C(25) F(4) 53.3(6) yes . 2_655
F(3) C(25) C(24) 98.6(4) yes . .
F(3) C(25) C(24) 97.1(4) yes . 2_655
F(3) C(25) F(4) 53.3(6) yes 2_655 .
F(3) C(25) F(4) 100.1(7) yes 2_655 2_655
F(3) C(25) C(24) 97.1(4) yes 2_655 .
F(3) C(25) C(24) 98.6(4) yes 2_655 2_655
F(4) C(25) F(4) 46.9(7) yes . 2_655
F(4) C(25) C(24) 124.3(6) yes . .
F(4) C(25) C(24) 121.6(5) yes . 2_655
F(4) C(25) C(24) 121.6(5) yes 2_655 .
F(4) C(25) C(24) 124.3(6) yes 2_655 2_655
C(24) C(25) C(24) 107.3(5) yes . 2_655
C(19) C(26) H(14) 109.5 yes . .
C(19) C(26) H(15) 109.5 yes . .
C(19) C(26) H(16) 109.5 yes . .
H(14) C(26) H(15) 109.5 yes . .
H(14) C(26) H(16) 109.5 yes . .
H(15) C(26) H(16) 109.5 yes . .
O(11) C(27) O(12) 122.6(4) yes . .
O(11) C(27) C(22) 121.3(4) yes . .
O(12) C(27) C(22) 116.0(4) yes . .

loop_
_geom_bond_atom_site_label_1
_geom_bond_atom_site_label_2
_geom_bond_distance
_geom_bond_publ_flag
_geom_bond_site_symmetry_2
Mn(1) O(1) 2.193(3) yes .
Mn(1) O(2) 2.206(3) yes .
Mn(1) O(3) 2.347(3) yes .
Mn(1) O(4) 2.290(3) yes .
Mn(1) O(11) 2.331(3) yes .
Mn(1) O(12) 2.233(4) yes .
Mn(1) N(3) 2.300(4) yes .
Mn(2) O(1) 1.873(3) yes .
Mn(2) O(2) 1.873(3) yes 7_656
Mn(2) O(3) 2.085(3) yes .
Mn(2) O(3) 2.118(3) yes 7_656
Mn(2) N(1) 2.119(3) yes .
Mn(2) N(2) 2.127(3) yes 7_656
Cl(1) O(4) 1.471(3) yes .
Cl(1) O(5) 1.462(9) yes .
Cl(1) O(6) 1.376(10) yes .
Cl(1) O(7) 1.393(7) yes .
Cl(1) O(8) 1.442(15) yes .
Cl(1) O(9) 1.394(8) yes .
Cl(1) O(10) 1.481(10) yes .
S(1) C(19) 1.713(5) yes .
S(1) C(22) 1.733(5) yes .
F(1) C(24) 1.324(7) yes .
F(2) C(24) 1.312(9) yes .
F(3) F(4) 1.276(13) yes 2_655
F(3) C(25) 1.551(9) yes .
F(4) F(4) 0.961(15) yes 2_655
F(4) C(25) 1.208(10) yes .
O(1) C(6) 1.432(5) yes .
O(2) C(12) 1.429(5) yes .
O(3) C(18) 1.418(5) yes .
O(5) O(6) 1.07(2) yes .
O(5) O(10) 1.743(14) yes .
O(6) O(7) 1.48(2) yes .
O(7) O(8) 1.222(19) yes .
O(8) O(9) 1.663(15) yes .
O(9) O(10) 0.884(16) yes .
O(11) C(27) 1.243(6) yes .
O(12) C(27) 1.286(6) yes .
O(14) O(15) 1.743(13) yes .
N(1) C(1) 1.344(6) yes .
N(1) C(5) 1.359(6) yes .
N(2) C(7) 1.332(7) yes .
N(2) C(11) 1.352(6) yes .
N(3) C(13) 1.345(7) yes .
N(3) C(17) 1.339(6) yes .
C(1) C(2) 1.388(7) yes .
C(1) H(13) 0.950 yes .
C(2) C(3) 1.396(7) yes .
C(2) H(12) 0.950 yes .
C(3) C(4) 1.371(8) yes .
C(3) H(9) 0.951 yes .
C(4) C(5) 1.391(6) yes .
C(4) H(3) 0.950 yes .
C(5) C(6) 1.509(7) yes .
C(6) H(21) 0.951 yes .
C(6) H(22) 0.950 yes .
C(7) C(8) 1.371(6) yes .
C(7) H(11) 0.950 yes .
C(8) C(9) 1.384(7) yes .
C(8) H(10) 0.950 yes .
C(9) C(10) 1.389(8) yes .
C(9) H(8) 0.950 yes .
C(10) C(11) 1.395(6) yes .
C(10) H(2) 0.950 yes .
C(11) C(12) 1.490(8) yes .
C(12) H(19) 0.948 yes .
C(12) H(20) 0.950 yes .
C(13) C(14) 1.399(8) yes .
C(13) H(7) 0.950 yes .
C(14) C(15) 1.392(9) yes .
C(14) H(6) 0.950 yes .
C(15) C(16) 1.378(9) yes .
C(15) H(5) 0.950 yes .
C(16) C(17) 1.403(7) yes .
C(16) H(4) 0.950 yes .
C(17) C(18) 1.498(8) yes .
C(18) H(17) 0.949 yes .
C(18) H(18) 0.951 yes .
C(19) C(20) 1.367(7) yes .
C(19) C(26) 1.499(7) yes .
C(20) C(21) 1.435(6) yes .
C(20) C(23) 1.475(6) yes .
C(21) C(22) 1.349(6) yes .
C(21) H(1) 0.950 yes .
C(22) C(27) 1.482(6) yes .
C(23) C(23) 1.355(6) yes 2_655
C(23) C(24) 1.520(7) yes .
C(24) C(25) 1.509(7) yes .
C(26) H(14) 0.950 yes .
C(26) H(15) 0.950 yes .
C(26) H(16) 0.950 yes .

loop_
_geom_contact_atom_site_label_1
_geom_contact_atom_site_label_2
_geom_contact_distance
_geom_contact_site_symmetry_2
Cl(1) H(3) 3.484 6_656
Cl(1) H(8) 3.460 1_556
Cl(1) H(9) 3.333 6_656
Cl(1) H(20) 3.396 4_555
S(1) C(19) 3.475(5) 3_656
S(1) H(14) 3.104 3_656
F(1) O(8) 3.144(15) 4_554
F(1) C(2) 3.569(6) 7_646
F(1) C(3) 3.437(7) 7_646
F(1) H(9) 2.745 7_646
F(1) H(12) 3.025 7_646
F(2) H(7) 3.401 3_656
F(3) C(2) 3.537(9) 7_646
F(3) C(13) 3.416(11) 4_554
F(3) C(14) 3.469(12) 4_554
F(3) H(6) 2.996 4_554
F(3) H(7) 2.877 4_554
F(3) H(9) 3.234 7_646
F(3) H(12) 2.915 7_646
F(4) O(13) 3.468(12) 1_545
F(4) O(13) 3.287(11) 2_645
F(4) H(6) 3.426 3_656
F(4) H(12) 3.582 7_646
F(4) H(12) 2.908 8_444
O(4) C(4) 3.546(5) 6_656
O(4) H(3) 2.932 6_656
O(4) H(9) 3.106 6_656
O(5) C(10) 3.597(10) 4_555
O(5) C(18) 3.160(9) 6_646
O(5) H(2) 3.511 4_555
O(5) H(4) 2.913 6_646
O(5) H(17) 2.666 6_646
O(5) H(18) 2.848 6_646
O(5) H(20) 2.983 4_555
O(6) C(10) 2.925(12) 4_555
O(6) C(11) 3.174(11) 4_555
O(6) C(12) 3.186(15) 4_555
O(6) H(2) 2.633 4_555
O(6) H(17) 3.304 6_646
O(6) H(18) 3.298 6_646
O(6) H(20) 2.453 4_555
O(7) C(21) 3.339(11) 4_555
O(7) C(26) 3.167(9) 3_656
O(7) H(1) 2.755 4_555
O(7) H(2) 3.077 4_555
O(7) H(8) 3.502 1_556
O(7) H(14) 2.946 3_656
O(7) H(15) 2.656 3_656
O(7) H(16) 3.440 3_656
O(7) H(20) 2.787 4_555
O(8) F(1) 3.144(15) 4_555
O(8) C(3) 3.474(17) 6_656
O(8) C(9) 3.552(14) 1_556
O(8) C(21) 3.251(16) 4_555
O(8) H(1) 2.423 4_555
O(8) H(8) 2.719 1_556
O(8) H(9) 2.589 6_656
O(8) H(15) 3.274 3_656
O(9) C(3) 3.432(10) 6_656
O(9) C(4) 3.392(10) 6_656
O(9) C(8) 3.116(10) 1_556
O(9) C(9) 3.135(11) 1_556
O(9) H(3) 2.774 6_656
O(9) H(8) 2.538 1_556
O(9) H(9) 2.852 6_656
O(9) H(10) 2.505 1_556
O(9) H(21) 3.338 4_555
O(10) C(8) 3.469(12) 1_556
O(10) C(9) 3.522(13) 1_556
O(10) H(3) 3.222 6_656
O(10) H(4) 3.138 6_646
O(10) H(8) 2.950 1_556
O(10) H(10) 2.856 1_556
O(10) H(17) 3.185 6_646
O(10) H(21) 2.906 4_555
O(11) C(9) 3.195(5) 4_555
O(11) C(10) 3.319(6) 4_555
O(11) H(2) 2.883 4_555
O(11) H(8) 2.635 4_555
O(11) H(14) 3.426 3_656
O(12) H(14) 3.205 3_656
O(13) F(4) 3.468(12) 1_565
O(13) F(4) 3.287(11) 2_665
O(13) O(14) 2.722(12) .
O(13) O(14) 3.035(10) 2_655
O(13) O(15) 2.816(8) 2_655
O(13) H(6) 3.273 2_655
O(13) H(6) 3.188 4_564
O(13) H(12) 3.276 8_454
O(14) O(13) 2.722(12) .
O(14) O(13) 3.035(10) 2_655
O(14) O(14) 2.032(13) 2_655
O(14) O(15) 3.048(12) 2_655
O(14) H(13) 3.186 8_454
O(14) H(19) 3.429 2_655
O(15) O(13) 2.816(8) 2_655
O(15) O(14) 3.048(12) 2_655
O(15) H(5) 3.199 3_666
O(15) H(6) 3.509 3_666
O(15) H(16) 3.115 .
O(15) H(19) 3.269 2_655
N(2) H(4) 3.413 4_564
N(2) H(5) 3.322 4_564
C(1) H(5) 3.545 6_646
C(2) F(1) 3.569(6) 7_646
C(2) F(3) 3.537(9) 7_646
C(2) C(14) 3.512(8) 6_646
C(2) H(6) 3.525 6_646
C(3) F(1) 3.437(7) 7_646
C(3) O(8) 3.474(17) 6_646
C(3) O(9) 3.432(10) 6_646
C(3) C(13) 3.583(7) 6_646
C(3) C(14) 3.580(8) 6_646
C(4) O(4) 3.546(5) 6_646
C(4) O(9) 3.392(10) 6_646
C(4) H(10) 3.465 6_645
C(6) C(9) 3.571(7) 4_555
C(6) H(8) 3.515 4_555
C(7) C(16) 3.387(6) 4_564
C(7) H(3) 3.292 4_554
C(7) H(4) 2.620 4_564
C(7) H(5) 3.218 4_564
C(8) O(9) 3.116(10) 1_554
C(8) O(10) 3.469(12) 1_554
C(8) H(3) 3.110 4_554
C(8) H(4) 3.015 4_564
C(8) H(5) 3.376 4_564
C(8) H(21) 3.454 4_554
C(8) H(22) 3.550 4_554
C(9) O(8) 3.552(14) 1_554
C(9) O(9) 3.135(11) 1_554
C(9) O(10) 3.522(13) 1_554
C(9) O(11) 3.195(5) 4_554
C(9) C(6) 3.571(7) 4_554
C(9) H(1) 3.272 4_554
C(9) H(21) 3.063 4_554
C(9) H(22) 3.184 4_554
C(10) O(5) 3.597(10) 4_554
C(10) O(6) 2.925(12) 4_554
C(10) O(11) 3.319(6) 4_554
C(10) H(22) 3.359 4_554
C(11) O(6) 3.174(11) 4_554
C(11) H(5) 3.595 4_564
C(12) O(6) 3.186(15) 4_554
C(13) F(3) 3.416(11) 4_555
C(13) C(3) 3.583(7) 6_656
C(13) H(9) 3.468 6_656
C(14) F(3) 3.469(12) 4_555
C(14) C(2) 3.512(8) 6_656
C(14) C(3) 3.580(8) 6_656
C(16) C(7) 3.387(6) 4_565
C(16) H(11) 3.165 4_565
C(18) O(5) 3.160(9) 6_656
C(18) H(22) 3.592 6_656
C(19) S(1) 3.475(5) 3_656
C(21) O(7) 3.339(11) 4_554
C(21) O(8) 3.251(16) 4_554
C(21) H(8) 3.282 4_555
C(21) H(14) 3.361 3_656
C(22) C(26) 3.535(8) 3_656
C(22) H(2) 3.578 4_555
C(22) H(14) 2.680 3_656
C(26) O(7) 3.167(9) 3_656
C(26) C(22) 3.535(8) 3_656
C(27) H(2) 3.297 4_555
C(27) H(8) 3.506 4_555
C(27) H(14) 2.826 3_656
H(1) O(7) 2.755 4_554
H(1) O(8) 2.423 4_554
H(1) C(9) 3.272 4_555
H(1) H(2) 3.406 4_555
H(1) H(8) 2.500 4_555
H(2) O(5) 3.511 4_554
H(2) O(6) 2.633 4_554
H(2) O(7) 3.077 4_554
H(2) O(11) 2.883 4_554
H(2) C(22) 3.578 4_554
H(2) C(27) 3.297 4_554
H(2) H(1) 3.406 4_554
H(3) Cl(1) 3.484 6_646
H(3) O(4) 2.932 6_646
H(3) O(9) 2.774 6_646
H(3) O(10) 3.222 6_646
H(3) C(7) 3.292 4_555
H(3) C(8) 3.110 4_555
H(3) H(10) 3.008 4_555
H(3) H(10) 3.178 6_645
H(3) H(11) 3.264 4_555
H(3) H(18) 3.202 6_646
H(4) O(5) 2.913 6_656
H(4) O(10) 3.138 6_656
H(4) N(2) 3.413 4_565
H(4) C(7) 2.620 4_565
H(4) C(8) 3.015 4_565
H(4) H(10) 2.984 4_565
H(4) H(11) 2.298 4_565
H(4) H(22) 3.353 6_656
H(5) O(15) 3.199 3_666
H(5) N(2) 3.322 4_565
H(5) C(1) 3.545 6_656
H(5) C(7) 3.218 4_565
H(5) C(8) 3.376 4_565
H(5) C(11) 3.595 4_565
H(5) H(11) 3.561 4_565
H(6) F(3) 2.996 4_555
H(6) F(4) 3.426 3_656
H(6) O(13) 3.273 2_655
H(6) O(13) 3.188 4_565
H(6) O(15) 3.509 3_666
H(6) C(2) 3.525 6_656
H(6) H(12) 3.415 6_656
H(7) F(2) 3.401 3_656
H(7) F(3) 2.877 4_555
H(7) H(9) 3.531 6_656
H(8) Cl(1) 3.460 1_554
H(8) O(7) 3.502 1_554
H(8) O(8) 2.719 1_554
H(8) O(9) 2.538 1_554
H(8) O(10) 2.950 1_554
H(8) O(11) 2.635 4_554
H(8) C(6) 3.515 4_554
H(8) C(21) 3.282 4_554
H(8) C(27) 3.506 4_554
H(8) H(1) 2.500 4_554
H(8) H(21) 2.821 4_554
H(8) H(22) 3.346 4_554
H(9) Cl(1) 3.333 6_646
H(9) F(1) 2.745 7_646
H(9) F(3) 3.234 7_646
H(9) O(4) 3.106 6_646
H(9) O(8) 2.589 6_646
H(9) O(9) 2.852 6_646
H(9) C(13) 3.468 6_646
H(9) H(7) 3.531 6_646
H(9) H(10) 3.523 6_645
H(10) O(9) 2.505 1_554
H(10) O(10) 2.856 1_554
H(10) C(4) 3.465 6_655
H(10) H(3) 3.008 4_554
H(10) H(3) 3.178 6_655
H(10) H(4) 2.984 4_564
H(10) H(9) 3.523 6_655
H(10) H(10) 3.220 7_655
H(10) H(21) 3.528 4_554
H(11) C(16) 3.165 4_564
H(11) H(3) 3.264 4_554
H(11) H(4) 2.298 4_564
H(11) H(5) 3.561 4_564
H(12) F(1) 3.025 7_646
H(12) F(3) 2.915 7_646
H(12) F(4) 3.582 7_646
H(12) F(4) 2.908 8_545
H(12) O(13) 3.276 8_555
H(12) H(6) 3.415 6_646
H(13) O(14) 3.186 8_555
H(14) S(1) 3.104 3_656
H(14) O(7) 2.946 3_656
H(14) O(11) 3.426 3_656
H(14) O(12) 3.205 3_656
H(14) C(21) 3.361 3_656
H(14) C(22) 2.680 3_656
H(14) C(27) 2.826 3_656
H(15) O(7) 2.656 3_656
H(15) O(8) 3.274 3_656
H(16) O(7) 3.440 3_656
H(16) O(15) 3.115 .
H(17) O(5) 2.666 6_656
H(17) O(6) 3.304 6_656
H(17) O(10) 3.185 6_656
H(18) O(5) 2.848 6_656
H(18) O(6) 3.298 6_656
H(18) H(3) 3.202 6_656
H(18) H(22) 2.867 6_656
H(19) O(14) 3.429 2_655
H(19) O(15) 3.269 2_655
H(20) Cl(1) 3.396 4_554
H(20) O(5) 2.983 4_554
H(20) O(6) 2.453 4_554
H(20) O(7) 2.787 4_554
H(21) O(9) 3.338 4_554
H(21) O(10) 2.906 4_554
H(21) C(8) 3.454 4_555
H(21) C(9) 3.063 4_555
H(21) H(8) 2.821 4_555
H(21) H(10) 3.528 4_555
H(22) C(8) 3.550 4_555
H(22) C(9) 3.184 4_555
H(22) C(10) 3.359 4_555
H(22) C(18) 3.592 6_646
H(22) H(4) 3.353 6_646
H(22) H(8) 3.346 4_555
H(22) H(18) 2.867 6_646
